data_4028545
loop_
_publ_author_name
'Michael De Rosa'
'David Arnold'
'Douglas Hartline'

_publ_section_title
;
 Four Mechanisms in the Reactions of 3-Aminopyrrole with 1,3,5-Triazines:
 Inverse Electron Demand Diels-Alder Cycloadditions vs SNAr Reactions via
 Uncatalyzed and Acid-Catalyzed Pathways
;
_journal_name_full 'Journal of Organic Chemistry'
_journal_page_first 8614
_journal_page_last 8623
_journal_paper_doi 10.1021/jo4012915
_journal_volume 78
_journal_year 2013
_chemical_formula_moiety 'C8 H3 F6 N3'
_chemical_formula_sum 'C8 H3 F6 N3'
_chemical_formula_weight 255.13
_chemical_name_systematic
; 
 ? 
;
_space_group_IT_number 33
_symmetry_cell_setting orthorhombic
_symmetry_space_group_name_Hall 'P 2c -2n'
_symmetry_space_group_name_H-M 'P n a 21'
_atom_sites_solution_hydrogens geom
_atom_sites_solution_primary direct
_atom_sites_solution_secondary difmap
_audit_creation_method SHELXL-97
_cell_angle_alpha 90.00
_cell_angle_beta 90.00
_cell_angle_gamma 90.00
_cell_formula_units_Z 4
_cell_length_a 12.113(2)
_cell_length_b 16.639(3)
_cell_length_c 4.8589(10)
_cell_measurement_reflns_used 1548
_cell_measurement_temperature 298(2)
_cell_measurement_theta_max 21.767
_cell_measurement_theta_min 2.970
_cell_volume 979.3(3)
_computing_cell_refinement 'Bruker SMART'
_computing_data_collection 'Bruker SMART'
_computing_data_reduction 'Bruker SAINT'
_computing_molecular_graphics 'Bruker SHELXTL'
_computing_publication_material 'Bruker SHELXTL'
_computing_structure_refinement 'SHELXL-97 (Sheldrick, 1997)'
_computing_structure_solution 'SHELXS-97 (Sheldrick, 1990)'
_diffrn_ambient_temperature 298(2)
_diffrn_measured_fraction_theta_full 0.999
_diffrn_measured_fraction_theta_max 0.999
_diffrn_measurement_device_type 'CCD area detector'
_diffrn_measurement_method 'phi and omega scans'
_diffrn_radiation_monochromator graphite
_diffrn_radiation_source 'fine-focus sealed tube'
_diffrn_radiation_type MoK\a
_diffrn_radiation_wavelength 0.71073
_diffrn_reflns_av_R_equivalents 0.0222
_diffrn_reflns_av_sigmaI/netI 0.0246
_diffrn_reflns_limit_h_max 16
_diffrn_reflns_limit_h_min -16
_diffrn_reflns_limit_k_max 19
_diffrn_reflns_limit_k_min -22
_diffrn_reflns_limit_l_max 5
_diffrn_reflns_limit_l_min -6
_diffrn_reflns_number 6287
_diffrn_reflns_theta_full 28.34
_diffrn_reflns_theta_max 28.34
_diffrn_reflns_theta_min 2.08
_exptl_absorpt_coefficient_mu 0.189
_exptl_absorpt_correction_T_max 0.9814
_exptl_absorpt_correction_T_min 0.9491
_exptl_absorpt_correction_type multi-scan
_exptl_absorpt_process_details SADABS
_exptl_crystal_colour colorless
_exptl_crystal_density_diffrn 1.731
_exptl_crystal_description block
_exptl_crystal_F_000 504
_exptl_crystal_size_max 0.28
_exptl_crystal_size_mid 0.19
_exptl_crystal_size_min 0.10
_refine_diff_density_max 0.684
_refine_diff_density_min -0.317
_refine_diff_density_rms 0.086
_refine_ls_abs_structure_details 'Flack H D (1983), Acta Cryst. A39, 876-881'
_refine_ls_abs_structure_Flack 4(3)
_refine_ls_extinction_method none
_refine_ls_goodness_of_fit_ref 1.247
_refine_ls_hydrogen_treatment noref
_refine_ls_matrix_type full
_refine_ls_number_parameters 154
_refine_ls_number_reflns 2313
_refine_ls_number_restraints 1
_refine_ls_restrained_S_all 1.247
_refine_ls_R_factor_all 0.1266
_refine_ls_R_factor_gt 0.1039
_refine_ls_shift/su_max 0.003
_refine_ls_shift/su_mean 0.000
_refine_ls_structure_factor_coef Fsqd
_refine_ls_weighting_details 'calc w=1/[\s^2^(Fo^2^)+(0.2000P)^2^+0.0000P] where P=(Fo^2^+2Fc^2^)/3'
_refine_ls_weighting_scheme calc
_refine_ls_wR_factor_gt 0.3028
_refine_ls_wR_factor_ref 0.3289
_reflns_number_gt 1634
_reflns_number_total 2313
_reflns_threshold_expression >2sigma(I)
_cod_data_source_file jo4012915_si_002.cif
_cod_data_source_block mxd6o
_cod_database_code 4028545

loop_
_symmetry_equiv_pos_as_xyz
'x, y, z'
'-x, -y, z+1/2'
'x+1/2, -y+1/2, z'
'-x+1/2, y+1/2, z+1/2'

loop_
_atom_site_label
_atom_site_type_symbol
_atom_site_fract_x
_atom_site_fract_y
_atom_site_fract_z
_atom_site_U_iso_or_equiv
_atom_site_adp_type
_atom_site_occupancy
_atom_site_symmetry_multiplicity
_atom_site_calc_flag
_atom_site_refinement_flags
C1 C 0.6732(4) 0.4419(4) 0.4698(16) 0.0741(18) Uani 1 1 d .
C2 C 0.7649(4) 0.3857(3) 0.3825(14) 0.0604(13) Uani 1 1 d .
C3 C 0.9468(3) 0.3576(3) 0.4111(11) 0.0517(11) Uani 1 1 d .
C4 C 1.0578(4) 0.3824(4) 0.5282(13) 0.0676(15) Uani 1 1 d .
C5 C 0.9307(3) 0.2916(2) 0.2531(11) 0.0491(11) Uani 1 1 d .
C6 C 0.8207(3) 0.2772(3) 0.1558(14) 0.0558(12) Uani 1 1 d .
C7 C 0.8247(4) 0.2074(4) 0.0003(19) 0.089(2) Uani 1 1 d .
H7 H 0.7659 0.1822 -0.0875 0.107 Uiso 1 1 calc R
C8 C 0.9328(5) 0.1828(4) 0.002(2) 0.093(3) Uani 1 1 d .
H8 H 0.9587 0.1377 -0.0909 0.111 Uiso 1 1 calc R
F1 F 0.5819(4) 0.4236(5) 0.391(3) 0.258(9) Uani 1 1 d .
F2 F 0.6854(7) 0.5103(4) 0.351(4) 0.233(7) Uani 1 1 d .
F3 F 0.6619(10) 0.4521(10) 0.709(2) 0.285(9) Uani 1 1 d .
F4 F 1.0847(5) 0.4538(4) 0.4369(16) 0.148(3) Uani 1 1 d .
F5 F 1.0585(4) 0.3920(4) 0.7853(11) 0.123(2) Uani 1 1 d .
F6 F 1.1328(4) 0.3331(5) 0.4696(19) 0.186(4) Uani 1 1 d .
N1 N 0.7364(3) 0.3246(2) 0.2276(10) 0.0586(11) Uani 1 1 d .
N2 N 0.8641(3) 0.4052(3) 0.4844(10) 0.0594(11) Uani 1 1 d .
N3 N 0.9964(4) 0.2316(2) 0.1529(15) 0.0701(13) Uani 1 1 d .
H3 H 1.0660 0.2261 0.1817 0.084 Uiso 1 1 calc R

loop_
_atom_site_aniso_label
_atom_site_aniso_U_11
_atom_site_aniso_U_22
_atom_site_aniso_U_33
_atom_site_aniso_U_23
_atom_site_aniso_U_13
_atom_site_aniso_U_12
C1 0.048(3) 0.069(3) 0.106(5) -0.021(3) 0.008(3) 0.005(2)
C2 0.043(2) 0.053(2) 0.086(3) -0.008(2) 0.000(2) -0.0069(18)
C3 0.041(2) 0.054(2) 0.060(2) 0.008(2) -0.0052(19) -0.0081(17)
C4 0.043(2) 0.098(4) 0.061(3) 0.000(3) -0.010(2) -0.010(3)
C5 0.0299(16) 0.043(2) 0.074(3) 0.008(2) -0.0063(18) -0.0006(14)
C6 0.0297(18) 0.051(2) 0.087(3) 0.003(2) -0.010(2) -0.0073(16)
C7 0.045(3) 0.074(3) 0.149(7) -0.051(4) -0.020(3) -0.005(2)
C8 0.054(3) 0.068(3) 0.155(7) -0.048(4) -0.017(4) 0.010(2)
F1 0.059(3) 0.187(6) 0.53(2) -0.196(11) -0.011(6) 0.031(3)
F2 0.178(6) 0.088(4) 0.43(2) 0.037(6) 0.120(11) 0.061(4)
F3 0.245(11) 0.46(2) 0.151(7) -0.047(12) 0.028(9) 0.241(14)
F4 0.103(3) 0.168(5) 0.175(6) 0.075(5) -0.054(4) -0.087(4)
F5 0.084(3) 0.202(6) 0.082(3) -0.010(3) -0.029(2) -0.037(3)
F6 0.058(2) 0.227(7) 0.272(10) -0.150(8) -0.053(4) 0.033(3)
N1 0.0396(17) 0.053(2) 0.083(3) -0.009(2) -0.0028(19) 0.0000(15)
N2 0.0454(18) 0.063(2) 0.070(3) -0.010(2) 0.004(2) -0.0109(17)
N3 0.0392(19) 0.058(2) 0.113(4) 0.000(3) -0.007(2) -0.0028(16)

loop_
_atom_type_symbol
_atom_type_description
_atom_type_scat_dispersion_real
_atom_type_scat_dispersion_imag
_atom_type_scat_source
C C 0.0033 0.0016 'International Tables Vol C Tables 4.2.6.8 and 6.1.1.4'
H H 0.0000 0.0000 'International Tables Vol C Tables 4.2.6.8 and 6.1.1.4'
N N 0.0061 0.0033 'International Tables Vol C Tables 4.2.6.8 and 6.1.1.4'
F F 0.0171 0.0103 'International Tables Vol C Tables 4.2.6.8 and 6.1.1.4'

loop_
_geom_angle_atom_site_label_1
_geom_angle_atom_site_label_2
_geom_angle_atom_site_label_3
_geom_angle
F3 C1 F1 103.8(11)
F3 C1 F2 109.0(13)
F1 C1 F2 100.8(10)
F3 C1 C2 116.7(7)
F1 C1 C2 115.3(6)
F2 C1 C2 109.8(6)
N1 C2 N2 129.5(5)
N1 C2 C1 116.6(4)
N2 C2 C1 113.9(5)
N2 C3 C5 121.9(4)
N2 C3 C4 113.9(5)
C5 C3 C4 124.1(5)
F6 C4 F5 107.6(7)
F6 C4 F4 109.6(7)
F5 C4 F4 102.6(7)
F6 C4 C3 112.2(6)
F5 C4 C3 114.4(5)
F4 C4 C3 109.9(5)
C3 C5 N3 135.3(4)
C3 C5 C6 117.2(4)
N3 C5 C6 107.5(4)
N1 C6 C7 131.6(4)
N1 C6 C5 121.6(5)
C7 C6 C5 106.7(4)
C8 C7 C6 106.3(5)
C8 C7 H7 126.9
C6 C7 H7 126.9
N3 C8 C7 111.8(5)
N3 C8 H8 124.1
C7 C8 H8 124.1
C2 N1 C6 114.0(4)
C3 N2 C2 115.6(4)
C8 N3 C5 107.7(4)
C8 N3 H3 126.2
C5 N3 H3 126.2

loop_
_geom_bond_atom_site_label_1
_geom_bond_atom_site_label_2
_geom_bond_distance
C1 F3 1.182(13)
C1 F1 1.209(9)
C1 F2 1.284(11)
C1 C2 1.513(7)
C2 N1 1.311(7)
C2 N2 1.339(7)
C3 N2 1.326(6)
C3 C5 1.353(7)
C3 C4 1.517(6)
C4 F6 1.257(9)
C4 F5 1.259(8)
C4 F4 1.311(9)
C5 N3 1.367(7)
C5 C6 1.434(5)
C6 N1 1.336(6)
C6 C7 1.386(8)
C7 C8 1.371(8)
C7 H7 0.9300
C8 N3 1.338(8)
C8 H8 0.9300
N3 H3 0.8600

loop_
_geom_torsion_atom_site_label_1
_geom_torsion_atom_site_label_2
_geom_torsion_atom_site_label_3
_geom_torsion_atom_site_label_4
_geom_torsion
F3 C1 C2 N1 123.8(13)
F1 C1 C2 N1 1.5(13)
F2 C1 C2 N1 -111.6(10)
F3 C1 C2 N2 -54.3(14)
F1 C1 C2 N2 -176.6(10)
F2 C1 C2 N2 70.3(11)
N2 C3 C4 F6 175.6(7)
C5 C3 C4 F6 -2.3(10)
N2 C3 C4 F5 52.7(9)
C5 C3 C4 F5 -125.2(8)
N2 C3 C4 F4 -62.1(8)
C5 C3 C4 F4 120.0(7)
N2 C3 C5 N3 -177.9(6)
C4 C3 C5 N3 -0.1(10)
N2 C3 C5 C6 3.0(8)
C4 C3 C5 C6 -179.3(5)
C3 C5 C6 N1 -2.9(8)
N3 C5 C6 N1 177.7(5)
C3 C5 C6 C7 179.9(6)
N3 C5 C6 C7 0.5(8)
N1 C6 C7 C8 -177.9(7)
C5 C6 C7 C8 -1.1(9)
C6 C7 C8 N3 1.4(11)
N2 C2 N1 C6 -2.5(9)
C1 C2 N1 C6 179.7(5)
C7 C6 N1 C2 179.0(8)
C5 C6 N1 C2 2.6(8)
C5 C3 N2 C2 -2.7(8)
C4 C3 N2 C2 179.3(5)
N1 C2 N2 C3 2.6(10)
C1 C2 N2 C3 -179.6(5)
C7 C8 N3 C5 -1.0(10)
C3 C5 N3 C8 -178.9(7)
C6 C5 N3 C8 0.3(8)
